data_4103510
loop_
_publ_author_name
'Xu-Dong Chen'
'Jeremiah S. Duncan'
'Atul K. Verma'
'Sonny C. Lee'

_publ_contact_author_address
;                                                                               
 Department of Chemistry
 University of Waterloo
 200 University Avenue West
 Waterloo, Ontario  N2L 3G1
 CANADA  
;
_publ_contact_author_email sclee@uwaterloo.ca
_publ_contact_author_fax 519-746-0435
_publ_contact_author_name 'Sonny C. Lee'
_publ_contact_author_phone '519-885-1211 x37501'
_publ_section_title
;
 Selective Syntheses of Iron-Imide-Sulfide Cubanes, Including a Partial
 Representation of the Fe-S-X Environment in the FeMo Cofactor
;
_journal_name_full 'Journal of the American Chemical Society'
_journal_page_first 15884
_journal_page_last 15886
_journal_paper_doi 10.1021/ja106478k
_journal_volume 132
_journal_year 2010
_chemical_formula_moiety
;
(Et4N +)2 [ (Fe 3+)2 (Fe 2+)2 (NtBu 2-)2 (S 2-)2 (Cl -)4 ]
;
_chemical_formula_sum 'C24 H58 Cl4 Fe4 N4 S2'
_chemical_formula_weight 832.06
_chemical_name_common
; 
 (Et4N)2[Fe4(mu3-NtBu)2(mu3-S)2Cl4] 
;
_chemical_name_systematic
; 
 (Et4N)2[Fe4(mu3-NtBu)2(mu3-S)2Cl4] 
;
_space_group_IT_number 14
_symmetry_cell_setting monoclinic
_symmetry_space_group_name_Hall '-P 2ybc'
_symmetry_space_group_name_H-M 'P 1 21/c 1'
_atom_sites_solution_hydrogens geom
_atom_sites_solution_primary direct
_atom_sites_solution_secondary difmap
_audit_creation_method SHELXL-97
_cell_angle_alpha 90.00
_cell_angle_beta 108.7950(10)
_cell_angle_gamma 90.00
_cell_formula_units_Z 4
_cell_length_a 17.8185(12)
_cell_length_b 11.3121(7)
_cell_length_c 22.1301(14)
_cell_measurement_reflns_used 3715
_cell_measurement_temperature 200(2)
_cell_measurement_theta_max 22.83
_cell_measurement_theta_min 2.92
_cell_volume 4222.8(5)
_computing_cell_refinement 'Bruker SAINT'
_computing_data_collection 'Bruker APEX2'
_computing_data_reduction 'Bruker SAINT'
_computing_molecular_graphics 'Bruker SHELXTL'
_computing_publication_material 'Bruker SHELXTL'
_computing_structure_refinement 'SHELXL-97 (Sheldrick, 2008)'
_computing_structure_solution 'SHELXS-97 (Sheldrick, 2008)'
_diffrn_ambient_temperature 200(2)
_diffrn_measured_fraction_theta_full 0.999
_diffrn_measured_fraction_theta_max 0.999
_diffrn_measurement_device_type 'APEX CCD'
_diffrn_measurement_method '\w scans'
_diffrn_radiation_monochromator graphite
_diffrn_radiation_source 'fine-focus sealed tube'
_diffrn_radiation_type MoK\a
_diffrn_radiation_wavelength 0.71073
_diffrn_reflns_av_R_equivalents 0.0707
_diffrn_reflns_av_sigmaI/netI 0.0828
_diffrn_reflns_limit_h_max 23
_diffrn_reflns_limit_h_min -23
_diffrn_reflns_limit_k_max 12
_diffrn_reflns_limit_k_min -14
_diffrn_reflns_limit_l_max 29
_diffrn_reflns_limit_l_min -29
_diffrn_reflns_number 34783
_diffrn_reflns_theta_full 28.00
_diffrn_reflns_theta_max 28.00
_diffrn_reflns_theta_min 2.92
_exptl_absorpt_coefficient_mu 1.717
_exptl_absorpt_correction_T_max 0.9665
_exptl_absorpt_correction_T_min 0.7362
_exptl_absorpt_correction_type empirical
_exptl_absorpt_process_details 'APEX II'
_exptl_crystal_colour black
_exptl_crystal_density_diffrn 1.309
_exptl_crystal_density_method 'not measured'
_exptl_crystal_description Plate
_exptl_crystal_F_000 1736
_exptl_crystal_size_max 0.19
_exptl_crystal_size_mid 0.16
_exptl_crystal_size_min 0.02
_refine_diff_density_max 0.473
_refine_diff_density_min -0.483
_refine_diff_density_rms 0.092
_refine_ls_extinction_method none
_refine_ls_goodness_of_fit_ref 0.978
_refine_ls_hydrogen_treatment constr
_refine_ls_matrix_type full
_refine_ls_number_parameters 382
_refine_ls_number_reflns 10178
_refine_ls_number_restraints 0
_refine_ls_restrained_S_all 0.978
_refine_ls_R_factor_all 0.0895
_refine_ls_R_factor_gt 0.0498
_refine_ls_shift/su_max 0.001
_refine_ls_shift/su_mean 0.000
_refine_ls_structure_factor_coef Fsqd
_refine_ls_weighting_details 'calc w=1/[\s^2^(Fo^2^)+(0.0421P)^2^+0.0000P] where P=(Fo^2^+2Fc^2^)/3'
_refine_ls_weighting_scheme calc
_refine_ls_wR_factor_gt 0.1020
_refine_ls_wR_factor_ref 0.1188
_reflns_number_gt 6330
_reflns_number_total 10178
_reflns_threshold_expression >2sigma(I)
_cod_data_source_file ja106478k_si_002_4.cif
_cod_data_source_block sl16
_cod_original_sg_symbol_H-M 'P 1 21/c 1 '
_cod_database_code 4103510

loop_
_symmetry_equiv_pos_as_xyz
'x, y, z'
'-x, y+1/2, -z+1/2'
'-x, -y, -z'
'x, -y-1/2, z-1/2'

loop_
_atom_site_label
_atom_site_type_symbol
_atom_site_fract_x
_atom_site_fract_y
_atom_site_fract_z
_atom_site_U_iso_or_equiv
_atom_site_adp_type
_atom_site_occupancy
_atom_site_symmetry_multiplicity
_atom_site_calc_flag
_atom_site_refinement_flags
_atom_site_disorder_assembly
_atom_site_disorder_group
Fe1 Fe 0.20234(3) 1.00838(5) 0.44405(2) 0.03002(14) Uani 1 1 d . . .
Fe2 Fe 0.29429(3) 0.84420(5) 0.41669(2) 0.02977(14) Uani 1 1 d . . .
Fe3 Fe 0.23231(3) 0.80790(5) 0.50822(3) 0.03326(14) Uani 1 1 d . . .
Fe4 Fe 0.14041(3) 0.81767(5) 0.37934(3) 0.03275(14) Uani 1 1 d . . .
Cl1 Cl 0.19102(7) 1.20471(9) 0.45063(5) 0.0446(3) Uani 1 1 d . . .
Cl2 Cl 0.39983(6) 0.82483(10) 0.38412(5) 0.0450(3) Uani 1 1 d . . .
Cl3 Cl 0.25454(8) 0.73103(11) 0.60585(5) 0.0564(3) Uani 1 1 d . . .
Cl4 Cl 0.03794(6) 0.75087(11) 0.29825(6) 0.0543(3) Uani 1 1 d . . .
S1 S 0.10782(6) 0.89438(9) 0.46534(5) 0.0373(2) Uani 1 1 d . . .
S2 S 0.23249(6) 0.67271(9) 0.42874(5) 0.0375(2) Uani 1 1 d . . .
N1 N 0.30035(17) 0.9289(3) 0.49627(14) 0.0306(7) Uani 1 1 d . . .
C1 C 0.3715(2) 0.9832(3) 0.54156(17) 0.0323(9) Uani 1 1 d . . .
C2 C 0.4345(2) 0.8897(4) 0.5675(2) 0.0450(11) Uani 1 1 d . . .
H2A H 0.4482 0.8536 0.5322 0.067 Uiso 1 1 calc R . .
H2B H 0.4142 0.8288 0.5897 0.067 Uiso 1 1 calc R . .
H2C H 0.4818 0.9262 0.5974 0.067 Uiso 1 1 calc R . .
C3 C 0.3492(2) 1.0405(4) 0.59648(19) 0.0465(11) Uani 1 1 d . . .
H3A H 0.3300 0.9795 0.6193 0.070 Uiso 1 1 calc R . .
H3B H 0.3075 1.0994 0.5791 0.070 Uiso 1 1 calc R . .
H3C H 0.3960 1.0790 0.6260 0.070 Uiso 1 1 calc R . .
C4 C 0.4023(2) 1.0783(4) 0.50624(19) 0.0441(11) Uani 1 1 d . . .
H4A H 0.4163 1.0419 0.4711 0.066 Uiso 1 1 calc R . .
H4B H 0.4493 1.1160 0.5359 0.066 Uiso 1 1 calc R . .
H4C H 0.3610 1.1379 0.4891 0.066 Uiso 1 1 calc R . .
N2 N 0.20515(18) 0.9385(3) 0.36325(14) 0.0304(7) Uani 1 1 d . . .
C5 C 0.1995(2) 1.0017(3) 0.30301(17) 0.0343(9) Uani 1 1 d . . .
C6 C 0.1195(2) 1.0658(4) 0.27861(19) 0.0422(10) Uani 1 1 d . . .
H6A H 0.1156 1.1233 0.3106 0.063 Uiso 1 1 calc R . .
H6B H 0.0764 1.0080 0.2710 0.063 Uiso 1 1 calc R . .
H6C H 0.1153 1.1069 0.2387 0.063 Uiso 1 1 calc R . .
C7 C 0.2062(3) 0.9116(4) 0.25270(18) 0.0422(10) Uani 1 1 d . . .
H7A H 0.2575 0.8713 0.2684 0.063 Uiso 1 1 calc R . .
H7B H 0.2020 0.9530 0.2128 0.063 Uiso 1 1 calc R . .
H7C H 0.1634 0.8534 0.2449 0.063 Uiso 1 1 calc R . .
C8 C 0.2666(3) 1.0921(4) 0.3161(2) 0.0448(11) Uani 1 1 d . . .
H8A H 0.2618 1.1492 0.3479 0.067 Uiso 1 1 calc R . .
H8B H 0.2632 1.1336 0.2764 0.067 Uiso 1 1 calc R . .
H8C H 0.3177 1.0513 0.3322 0.067 Uiso 1 1 calc R . .
N3 N 0.15140(18) 1.0022(3) 0.69889(14) 0.0321(7) Uani 1 1 d . . .
C9 C 0.1773(2) 1.0407(4) 0.64305(18) 0.0390(10) Uani 1 1 d . . .
H9A H 0.1778 0.9705 0.6164 0.047 Uiso 1 1 calc R . .
H9B H 0.2323 1.0708 0.6598 0.047 Uiso 1 1 calc R . .
C10 C 0.1259(3) 1.1351(4) 0.6009(2) 0.0577(13) Uani 1 1 d . . .
H10A H 0.1466 1.1542 0.5661 0.087 Uiso 1 1 calc R . .
H10B H 0.1263 1.2062 0.6263 0.087 Uiso 1 1 calc R . .
H10C H 0.0714 1.1057 0.5831 0.087 Uiso 1 1 calc R . .
C11 C 0.0657(2) 0.9618(4) 0.67620(18) 0.0378(10) Uani 1 1 d . . .
H11A H 0.0518 0.9335 0.7136 0.045 Uiso 1 1 calc R . .
H11B H 0.0316 1.0309 0.6585 0.045 Uiso 1 1 calc R . .
C12 C 0.0465(3) 0.8652(4) 0.6264(2) 0.0533(12) Uani 1 1 d . . .
H12A H -0.0099 0.8451 0.6147 0.080 Uiso 1 1 calc R . .
H12B H 0.0784 0.7950 0.6438 0.080 Uiso 1 1 calc R . .
H12C H 0.0584 0.8927 0.5885 0.080 Uiso 1 1 calc R . .
C13 C 0.2031(2) 0.9000(4) 0.73202(19) 0.0394(10) Uani 1 1 d . . .
H13A H 0.1992 0.8369 0.7002 0.047 Uiso 1 1 calc R . .
H13B H 0.1815 0.8679 0.7646 0.047 Uiso 1 1 calc R . .
C14 C 0.2898(3) 0.9286(4) 0.7641(2) 0.0581(13) Uani 1 1 d . . .
H14A H 0.3180 0.8571 0.7842 0.087 Uiso 1 1 calc R . .
H14B H 0.2949 0.9894 0.7967 0.087 Uiso 1 1 calc R . .
H14C H 0.3128 0.9577 0.7322 0.087 Uiso 1 1 calc R . .
C15 C 0.1596(3) 1.1078(4) 0.74345(19) 0.0426(10) Uani 1 1 d . . .
H15A H 0.2142 1.1393 0.7543 0.051 Uiso 1 1 calc R . .
H15B H 0.1228 1.1706 0.7204 0.051 Uiso 1 1 calc R . .
C16 C 0.1428(3) 1.0805(4) 0.8047(2) 0.0576(13) Uani 1 1 d . . .
H16A H 0.1494 1.1525 0.8306 0.086 Uiso 1 1 calc R . .
H16B H 0.1798 1.0198 0.8286 0.086 Uiso 1 1 calc R . .
H16C H 0.0883 1.0516 0.7947 0.086 Uiso 1 1 calc R . .
N4 N 0.0000 1.0000 1.0000 0.0346(11) Uani 1 2 d S . .
C17 C 0.0175(5) 0.9328(8) 0.9465(4) 0.044(2) Uani 0.50 1 d P A -1
H17A H -0.0214 0.8681 0.9308 0.053 Uiso 0.50 1 calc PR A -1
H17B H 0.0713 0.8982 0.9619 0.053 Uiso 0.50 1 calc PR A -1
C18 C 0.0107(4) 1.0293(6) 0.8890(2) 0.098(2) Uani 1 1 d . . .
H18A H 0.0222 0.9884 0.8539 0.147 Uiso 0.50 1 d PR A 1
H18B H 0.0492 1.0932 0.9050 0.147 Uiso 0.50 1 d PR A 1
H18C H -0.0429 1.0623 0.8737 0.147 Uiso 0.50 1 d PR A 1
H18D H 0.0069 1.0845 0.8553 0.147 Uiso 0.50 1 d PR A 2
H18E H 0.0632 0.9964 0.9038 0.147 Uiso 0.50 1 d PR A 2
H18F H -0.0272 0.9669 0.8735 0.147 Uiso 0.50 1 d PR A 2
C19 C -0.0811(5) 1.0530(7) 0.9791(4) 0.041(2) Uani 0.50 1 d P A -1
H19A H -0.0849 1.1129 0.9456 0.049 Uiso 0.50 1 calc PR A -1
H19B H -0.0904 1.0933 1.0158 0.049 Uiso 0.50 1 calc PR A -1
C20 C -0.1474(3) 0.9538(5) 0.9519(3) 0.0726(16) Uani 1 1 d . . .
H20A H -0.1998 0.9911 0.9390 0.109 Uiso 0.50 1 d PR A 1
H20B H -0.1440 0.8950 0.9852 0.109 Uiso 0.50 1 d PR A 1
H20C H -0.1393 0.9150 0.9149 0.109 Uiso 0.50 1 d PR A 1
H20D H -0.1844 0.8904 0.9364 0.109 Uiso 0.50 1 d PR A 2
H20E H -0.1582 0.9924 0.9868 0.109 Uiso 0.50 1 d PR A 2
H20F H -0.1525 1.0097 0.9182 0.109 Uiso 0.50 1 d PR A 2
C21 C 0.0585(5) 1.0965(8) 1.0240(4) 0.046(2) Uani 0.50 1 d P . -1
H21A H 0.0474 1.1376 1.0596 0.055 Uiso 0.50 1 calc PR . -1
H21B H 0.0533 1.1546 0.9894 0.055 Uiso 0.50 1 calc PR . -1
C22 C 0.0072(6) 0.9050(8) 1.0506(4) 0.048(2) Uani 0.50 1 d P . -1
H22A H 0.0611 0.8704 1.0645 0.058 Uiso 0.50 1 calc PR . -1
H22B H -0.0317 0.8409 1.0333 0.058 Uiso 0.50 1 calc PR . -1
N5 N 0.5000 0.5000 0.5000 0.0706(19) Uani 1 2 d S . .
C23 C 0.5778(7) 0.5065(10) 0.5601(6) 0.074(3) Uani 0.50 1 d P B -1
H23A H 0.5708 0.4575 0.5950 0.089 Uiso 0.50 1 calc PR B -1
H23B H 0.6230 0.4741 0.5487 0.089 Uiso 0.50 1 calc PR B -1
C24 C 0.5957(6) 0.6320(7) 0.5829(3) 0.166(4) Uani 1 1 d . . .
H24A H 0.6446 0.6320 0.6195 0.249 Uiso 0.50 1 d PR B 1
H24B H 0.5523 0.6652 0.5958 0.249 Uiso 0.50 1 d PR B 1
H24C H 0.6034 0.6801 0.5485 0.249 Uiso 0.50 1 d PR B 1
H24D H 0.6032 0.7119 0.5984 0.249 Uiso 0.50 1 d PR B 2
H24E H 0.5946 0.5799 0.6169 0.249 Uiso 0.50 1 d PR B 2
H24F H 0.6386 0.6101 0.5678 0.249 Uiso 0.50 1 d PR B 2
C25 C 0.4355(9) 0.5593(13) 0.5044(10) 0.121(6) Uani 0.50 1 d P B -1
H25A H 0.3951 0.5674 0.4618 0.145 Uiso 0.50 1 calc PR B -1
H25B H 0.4508 0.6393 0.5223 0.145 Uiso 0.50 1 calc PR B -1
C26 C 0.3972(7) 0.4764(11) 0.5553(5) 0.204(5) Uani 1 1 d . . .
H26A H 0.3515 0.5183 0.5604 0.306 Uiso 0.50 1 d PR B 1
H26B H 0.4383 0.4683 0.5970 0.306 Uiso 0.50 1 d PR B 1
H26C H 0.3807 0.3977 0.5374 0.306 Uiso 0.50 1 d PR B 1
H26D H 0.3755 0.4386 0.5848 0.306 Uiso 0.50 1 d PR B 2
H26E H 0.4092 0.5573 0.5676 0.306 Uiso 0.50 1 d PR B 2
H26F H 0.3593 0.4733 0.5131 0.306 Uiso 0.50 1 d PR B 2
C27 C 0.4911(9) 0.3799(10) 0.4786(6) 0.084(4) Uani 0.50 1 d P . -1
H27A H 0.4903 0.3268 0.5140 0.101 Uiso 0.50 1 calc PR . -1
H27B H 0.5361 0.3568 0.4641 0.101 Uiso 0.50 1 calc PR . -1
C28 C 0.5280(10) 0.5843(11) 0.4445(9) 0.127(6) Uani 0.50 1 d P . -1
H28A H 0.4873 0.5815 0.4018 0.152 Uiso 0.50 1 calc PR . -1
H28B H 0.5380 0.6677 0.4584 0.152 Uiso 0.50 1 calc PR . -1

loop_
_atom_site_aniso_label
_atom_site_aniso_U_11
_atom_site_aniso_U_22
_atom_site_aniso_U_33
_atom_site_aniso_U_23
_atom_site_aniso_U_13
_atom_site_aniso_U_12
Fe1 0.0311(3) 0.0253(3) 0.0330(3) -0.0023(2) 0.0093(2) -0.0002(2)
Fe2 0.0290(3) 0.0278(3) 0.0316(3) -0.0012(2) 0.0083(2) 0.0018(2)
Fe3 0.0365(3) 0.0282(3) 0.0365(3) 0.0015(2) 0.0137(3) -0.0020(2)
Fe4 0.0287(3) 0.0278(3) 0.0398(3) -0.0054(2) 0.0083(2) -0.0026(2)
Cl1 0.0608(7) 0.0261(6) 0.0476(6) -0.0027(5) 0.0184(5) 0.0037(5)
Cl2 0.0336(5) 0.0581(8) 0.0448(6) -0.0073(5) 0.0147(4) 0.0022(5)
Cl3 0.0871(9) 0.0443(7) 0.0446(6) 0.0102(5) 0.0307(6) 0.0045(6)
Cl4 0.0357(6) 0.0495(7) 0.0666(8) -0.0253(6) 0.0010(5) -0.0023(5)
S1 0.0331(5) 0.0359(6) 0.0458(6) -0.0040(5) 0.0168(5) -0.0024(4)
S2 0.0421(6) 0.0244(6) 0.0457(6) -0.0016(4) 0.0135(5) 0.0005(4)
N1 0.0263(16) 0.034(2) 0.0312(17) -0.0021(14) 0.0080(13) 0.0002(14)
C1 0.031(2) 0.036(2) 0.027(2) -0.0056(16) 0.0055(16) -0.0050(17)
C2 0.034(2) 0.054(3) 0.042(2) 0.004(2) 0.0061(19) 0.004(2)
C3 0.040(2) 0.056(3) 0.040(2) -0.012(2) 0.0087(19) -0.006(2)
C4 0.034(2) 0.048(3) 0.046(3) -0.008(2) 0.0068(19) -0.013(2)
N2 0.0362(18) 0.0246(18) 0.0277(16) -0.0021(13) 0.0066(13) -0.0001(14)
C5 0.043(2) 0.028(2) 0.030(2) 0.0001(17) 0.0098(17) 0.0044(18)
C6 0.047(3) 0.036(3) 0.038(2) 0.0030(19) 0.0063(19) 0.010(2)
C7 0.056(3) 0.035(3) 0.037(2) -0.0009(19) 0.016(2) 0.007(2)
C8 0.052(3) 0.036(3) 0.047(3) 0.008(2) 0.017(2) 0.000(2)
N3 0.0375(18) 0.0267(19) 0.0339(18) 0.0026(14) 0.0138(14) 0.0011(14)
C9 0.046(2) 0.039(3) 0.039(2) 0.0059(19) 0.0217(19) 0.0046(19)
C10 0.066(3) 0.055(3) 0.059(3) 0.020(2) 0.028(3) 0.010(3)
C11 0.041(2) 0.034(2) 0.042(2) 0.0048(19) 0.0198(19) 0.0028(18)
C12 0.049(3) 0.053(3) 0.056(3) -0.010(2) 0.015(2) -0.006(2)
C13 0.047(3) 0.028(2) 0.042(2) 0.0088(18) 0.014(2) 0.0112(19)
C14 0.047(3) 0.056(3) 0.063(3) 0.010(3) 0.007(2) 0.011(2)
C15 0.059(3) 0.030(2) 0.042(2) -0.0001(19) 0.020(2) 0.001(2)
C16 0.085(4) 0.049(3) 0.046(3) -0.007(2) 0.032(3) 0.000(3)
N4 0.046(3) 0.027(3) 0.035(3) 0.004(2) 0.019(2) 0.001(2)
C17 0.051(5) 0.041(5) 0.046(5) -0.016(4) 0.025(4) -0.003(4)
C18 0.129(6) 0.136(6) 0.042(3) 0.014(3) 0.047(3) -0.003(5)
C19 0.043(5) 0.033(5) 0.044(5) 0.001(4) 0.011(4) 0.004(4)
C20 0.053(3) 0.065(4) 0.096(4) -0.001(3) 0.018(3) -0.001(3)
C21 0.055(6) 0.034(5) 0.051(6) -0.004(4) 0.019(4) 0.001(4)
C22 0.063(6) 0.040(6) 0.046(5) 0.017(4) 0.025(5) 0.011(4)
N5 0.094(5) 0.040(4) 0.060(4) 0.010(3) 0.001(4) 0.026(4)
C23 0.083(8) 0.055(8) 0.072(8) 0.015(6) 0.007(6) 0.017(6)
C24 0.274(12) 0.084(6) 0.087(6) 0.008(4) -0.016(6) -0.050(7)
C25 0.073(10) 0.062(10) 0.22(2) 0.027(11) 0.044(11) 0.037(8)
C26 0.186(11) 0.253(15) 0.188(11) -0.003(10) 0.081(9) 0.053(11)
C27 0.137(13) 0.043(8) 0.065(8) -0.001(6) 0.021(8) -0.003(7)
C28 0.122(13) 0.045(9) 0.187(17) 0.045(9) 0.012(12) 0.016(8)

loop_
_atom_type_symbol
_atom_type_description
_atom_type_scat_dispersion_real
_atom_type_scat_dispersion_imag
_atom_type_scat_source
C C 0.0033 0.0016 'International Tables Vol C Tables 4.2.6.8 and 6.1.1.4'
H H 0.0000 0.0000 'International Tables Vol C Tables 4.2.6.8 and 6.1.1.4'
N N 0.0061 0.0033 'International Tables Vol C Tables 4.2.6.8 and 6.1.1.4'
S S 0.1246 0.1234 'International Tables Vol C Tables 4.2.6.8 and 6.1.1.4'
Cl Cl 0.1484 0.1585 'International Tables Vol C Tables 4.2.6.8 and 6.1.1.4'
Fe Fe 0.3463 0.8444 'International Tables Vol C Tables 4.2.6.8 and 6.1.1.4'

loop_
_geom_angle_atom_site_label_1
_geom_angle_atom_site_label_2
_geom_angle_atom_site_label_3
_geom_angle
_geom_angle_site_symmetry_1
_geom_angle_site_symmetry_3
N2 Fe1 N1 94.16(12) . .
N2 Fe1 Cl1 119.08(10) . .
N1 Fe1 Cl1 119.67(10) . .
N2 Fe1 S1 101.34(9) . .
N1 Fe1 S1 101.19(9) . .
Cl1 Fe1 S1 117.25(4) . .
N2 Fe1 Fe4 45.99(9) . .
N1 Fe1 Fe4 94.72(9) . .
Cl1 Fe1 Fe4 144.99(4) . .
S1 Fe1 Fe4 56.06(3) . .
N2 Fe1 Fe3 94.82(9) . .
N1 Fe1 Fe3 46.02(9) . .
Cl1 Fe1 Fe3 145.56(4) . .
S1 Fe1 Fe3 55.88(3) . .
Fe4 Fe1 Fe3 64.16(2) . .
N2 Fe1 Fe2 47.07(9) . .
N1 Fe1 Fe2 47.51(9) . .
Cl1 Fe1 Fe2 141.16(4) . .
S1 Fe1 Fe2 101.58(3) . .
Fe4 Fe1 Fe2 59.09(2) . .
Fe3 Fe1 Fe2 59.46(2) . .
N2 Fe2 N1 94.27(12) . .
N2 Fe2 Cl2 117.49(9) . .
N1 Fe2 Cl2 121.71(9) . .
N2 Fe2 S2 101.82(9) . .
N1 Fe2 S2 101.39(9) . .
Cl2 Fe2 S2 116.22(5) . .
N2 Fe2 Fe4 46.28(9) . .
N1 Fe2 Fe4 95.05(9) . .
Cl2 Fe2 Fe4 142.57(4) . .
S2 Fe2 Fe4 56.24(3) . .
N2 Fe2 Fe3 95.15(9) . .
N1 Fe2 Fe3 46.09(9) . .
Cl2 Fe2 Fe3 147.07(4) . .
S2 Fe2 Fe3 56.03(3) . .
Fe4 Fe2 Fe3 64.41(2) . .
N2 Fe2 Fe1 47.32(8) . .
N1 Fe2 Fe1 47.37(9) . .
Cl2 Fe2 Fe1 141.60(4) . .
S2 Fe2 Fe1 102.10(3) . .
Fe4 Fe2 Fe1 59.61(2) . .
Fe3 Fe2 Fe1 59.62(2) . .
N1 Fe3 Cl3 119.35(10) . .
N1 Fe3 S1 101.94(10) . .
Cl3 Fe3 S1 113.89(5) . .
N1 Fe3 S2 102.20(9) . .
Cl3 Fe3 S2 115.45(5) . .
S1 Fe3 S2 101.59(4) . .
N1 Fe3 Fe2 48.47(9) . .
Cl3 Fe3 Fe2 144.48(4) . .
S1 Fe3 Fe2 101.63(3) . .
S2 Fe3 Fe2 54.48(3) . .
N1 Fe3 Fe1 48.24(9) . .
Cl3 Fe3 Fe1 142.60(4) . .
S1 Fe3 Fe1 54.43(3) . .
S2 Fe3 Fe1 101.95(3) . .
Fe2 Fe3 Fe1 60.92(2) . .
N1 Fe3 Fe4 91.13(9) . .
Cl3 Fe3 Fe4 149.50(4) . .
S1 Fe3 Fe4 53.12(3) . .
S2 Fe3 Fe4 53.07(3) . .
Fe2 Fe3 Fe4 57.46(2) . .
Fe1 Fe3 Fe4 57.75(2) . .
N2 Fe4 Cl4 118.78(10) . .
N2 Fe4 S2 102.53(10) . .
Cl4 Fe4 S2 114.08(5) . .
N2 Fe4 S1 102.23(9) . .
Cl4 Fe4 S1 115.28(4) . .
S2 Fe4 S1 101.67(4) . .
N2 Fe4 Fe2 48.44(9) . .
Cl4 Fe4 Fe2 142.53(4) . .
S2 Fe4 Fe2 54.80(3) . .
S1 Fe4 Fe2 102.19(3) . .
N2 Fe4 Fe1 48.38(9) . .
Cl4 Fe4 Fe1 143.58(4) . .
S2 Fe4 Fe1 102.34(3) . .
S1 Fe4 Fe1 54.57(3) . .
Fe2 Fe4 Fe1 61.30(2) . .
N2 Fe4 Fe3 91.63(9) . .
Cl4 Fe4 Fe3 149.59(4) . .
S2 Fe4 Fe3 53.18(3) . .
S1 Fe4 Fe3 53.09(3) . .
Fe2 Fe4 Fe3 58.134(19) . .
Fe1 Fe4 Fe3 58.10(2) . .
Fe1 S1 Fe3 69.69(3) . .
Fe1 S1 Fe4 69.37(3) . .
Fe3 S1 Fe4 73.79(3) . .
Fe2 S2 Fe4 68.96(3) . .
Fe2 S2 Fe3 69.49(3) . .
Fe4 S2 Fe3 73.75(4) . .
C1 N1 Fe3 130.7(2) . .
C1 N1 Fe1 127.9(2) . .
Fe3 N1 Fe1 85.75(12) . .
C1 N1 Fe2 126.6(2) . .
Fe3 N1 Fe2 85.44(12) . .
Fe1 N1 Fe2 85.13(11) . .
N1 C1 C2 109.7(3) . .
N1 C1 C4 108.5(3) . .
C2 C1 C4 109.9(3) . .
N1 C1 C3 109.2(3) . .
C2 C1 C3 110.1(3) . .
C4 C1 C3 109.4(3) . .
C1 C2 H2A 109.5 . .
C1 C2 H2B 109.5 . .
H2A C2 H2B 109.5 . .
C1 C2 H2C 109.5 . .
H2A C2 H2C 109.5 . .
H2B C2 H2C 109.5 . .
C1 C3 H3A 109.5 . .
C1 C3 H3B 109.5 . .
H3A C3 H3B 109.5 . .
C1 C3 H3C 109.5 . .
H3A C3 H3C 109.5 . .
H3B C3 H3C 109.5 . .
C1 C4 H4A 109.5 . .
C1 C4 H4B 109.5 . .
H4A C4 H4B 109.5 . .
C1 C4 H4C 109.5 . .
H4A C4 H4C 109.5 . .
H4B C4 H4C 109.5 . .
C5 N2 Fe4 130.2(2) . .
C5 N2 Fe2 127.6(2) . .
Fe4 N2 Fe2 85.28(12) . .
C5 N2 Fe1 127.3(2) . .
Fe4 N2 Fe1 85.63(12) . .
Fe2 N2 Fe1 85.60(12) . .
N2 C5 C8 109.2(3) . .
N2 C5 C6 109.2(3) . .
C8 C5 C6 109.4(3) . .
N2 C5 C7 109.3(3) . .
C8 C5 C7 109.9(3) . .
C6 C5 C7 109.7(3) . .
C5 C6 H6A 109.5 . .
C5 C6 H6B 109.5 . .
H6A C6 H6B 109.5 . .
C5 C6 H6C 109.5 . .
H6A C6 H6C 109.5 . .
H6B C6 H6C 109.5 . .
C5 C7 H7A 109.5 . .
C5 C7 H7B 109.5 . .
H7A C7 H7B 109.5 . .
C5 C7 H7C 109.5 . .
H7A C7 H7C 109.5 . .
H7B C7 H7C 109.5 . .
C5 C8 H8A 109.5 . .
C5 C8 H8B 109.5 . .
H8A C8 H8B 109.5 . .
C5 C8 H8C 109.5 . .
H8A C8 H8C 109.5 . .
H8B C8 H8C 109.5 . .
C13 N3 C9 108.5(3) . .
C13 N3 C11 108.8(3) . .
C9 N3 C11 110.8(3) . .
C13 N3 C15 111.6(3) . .
C9 N3 C15 108.1(3) . .
C11 N3 C15 109.0(3) . .
N3 C9 C10 114.9(3) . .
N3 C9 H9A 108.5 . .
C10 C9 H9A 108.5 . .
N3 C9 H9B 108.5 . .
C10 C9 H9B 108.5 . .
H9A C9 H9B 107.5 . .
C9 C10 H10A 109.5 . .
C9 C10 H10B 109.5 . .
H10A C10 H10B 109.5 . .
C9 C10 H10C 109.5 . .
H10A C10 H10C 109.5 . .
H10B C10 H10C 109.5 . .
C12 C11 N3 115.3(3) . .
C12 C11 H11A 108.4 . .
N3 C11 H11A 108.4 . .
C12 C11 H11B 108.4 . .
N3 C11 H11B 108.4 . .
H11A C11 H11B 107.5 . .
C11 C12 H12A 109.5 . .
C11 C12 H12B 109.5 . .
H12A C12 H12B 109.5 . .
C11 C12 H12C 109.5 . .
H12A C12 H12C 109.5 . .
H12B C12 H12C 109.5 . .
N3 C13 C14 115.8(3) . .
N3 C13 H13A 108.3 . .
C14 C13 H13A 108.3 . .
N3 C13 H13B 108.3 . .
C14 C13 H13B 108.3 . .
H13A C13 H13B 107.4 . .
C13 C14 H14A 109.5 . .
C13 C14 H14B 109.5 . .
H14A C14 H14B 109.5 . .
C13 C14 H14C 109.5 . .
H14A C14 H14C 109.5 . .
H14B C14 H14C 109.5 . .
C16 C15 N3 114.5(3) . .
C16 C15 H15A 108.6 . .
N3 C15 H15A 108.6 . .
C16 C15 H15B 108.6 . .
N3 C15 H15B 108.6 . .
H15A C15 H15B 107.6 . .
C15 C16 H16A 109.5 . .
C15 C16 H16B 109.5 . .
H16A C16 H16B 109.5 . .
C15 C16 H16C 109.5 . .
H16A C16 H16C 109.5 . .
H16B C16 H16C 109.5 . .
C21 N4 C21 180.000(2) . 3_577
C21 N4 C19 71.7(5) . 3_577
C21 N4 C19 108.3(5) 3_577 3_577
C21 N4 C19 108.3(5) . .
C21 N4 C19 71.7(5) 3_577 .
C19 N4 C19 180.000(5) 3_577 .
C21 N4 C17 110.4(5) . .
C21 N4 C17 69.6(5) 3_577 .
C19 N4 C17 67.7(5) 3_577 .
C19 N4 C17 112.3(5) . .
C21 N4 C17 69.6(5) . 3_577
C21 N4 C17 110.4(5) 3_577 3_577
C19 N4 C17 112.3(5) 3_577 3_577
C19 N4 C17 67.7(5) . 3_577
C17 N4 C17 180.000(5) . 3_577
C21 N4 C22 68.1(5) . 3_577
C21 N4 C22 111.9(5) 3_577 3_577
C19 N4 C22 110.7(5) 3_577 3_577
C19 N4 C22 69.3(5) . 3_577
C17 N4 C22 76.8(5) . 3_577
C17 N4 C22 103.2(5) 3_577 3_577
C21 N4 C22 111.9(5) . .
C21 N4 C22 68.1(5) 3_577 .
C19 N4 C22 69.3(5) 3_577 .
C19 N4 C22 110.7(5) . .
C17 N4 C22 103.2(5) . .
C17 N4 C22 76.8(5) 3_577 .
C22 N4 C22 180.000(4) 3_577 .
N4 C17 C18 106.7(5) . .
N4 C17 H17A 110.4 . .
C18 C17 H17A 110.4 . .
N4 C17 H17B 110.4 . .
C18 C17 H17B 110.4 . .
H17A C17 H17B 108.6 . .
C22 C18 C17 70.0(4) 3_577 .
C22 C18 H18A 178.5 3_577 .
C17 C18 H18A 108.5 . .
C22 C18 H18B 70.8 3_577 .
C17 C18 H18B 110.0 . .
H18A C18 H18B 109.5 . .
C22 C18 H18C 71.7 3_577 .
C17 C18 H18C 109.9 . .
H18A C18 H18C 109.5 . .
H18B C18 H18C 109.5 . .
C22 C18 H18D 110.7 3_577 .
C17 C18 H18D 179.2 . .
H18A C18 H18D 70.7 . .
H18B C18 H18D 70.5 . .
H18C C18 H18D 70.4 . .
C22 C18 H18E 108.7 3_577 .
C17 C18 H18E 70.2 . .
H18A C18 H18E 70.1 . .
H18B C18 H18E 70.9 . .
H18C C18 H18E 179.5 . .
H18D C18 H18E 109.5 . .
C22 C18 H18F 108.9 3_577 .
C17 C18 H18F 70.1 . .
H18A C18 H18F 70.8 . .
H18B C18 H18F 179.6 . .
H18C C18 H18F 70.2 . .
H18D C18 H18F 109.5 . .
H18E C18 H18F 109.5 . .
N4 C19 C20 111.0(5) . .
N4 C19 H19A 109.4 . .
C20 C19 H19A 109.4 . .
N4 C19 H19B 109.4 . .
C20 C19 H19B 109.4 . .
H19A C19 H19B 108.0 . .
C19 C20 C21 66.0(5) . 3_577
C19 C20 H20A 109.1 . .
C21 C20 H20A 175.0 3_577 .
C19 C20 H20B 109.5 . .
C21 C20 H20B 72.1 3_577 .
H20A C20 H20B 109.5 . .
C19 C20 H20C 109.8 . .
C21 C20 H20C 74.0 3_577 .
H20A C20 H20C 109.5 . .
H20B C20 H20C 109.5 . .
C19 C20 H20D 176.2 . .
C21 C20 H20D 110.2 3_577 .
H20A C20 H20D 74.7 . .
H20B C20 H20D 68.3 . .
H20C C20 H20D 68.7 . .
C19 C20 H20E 72.2 . .
C21 C20 H20E 109.0 3_577 .
H20A C20 H20E 67.6 . .
H20B C20 H20E 71.5 . .
H20C C20 H20E 177.0 . .
H20D C20 H20E 109.5 . .
C19 C20 H20F 72.8 . .
C21 C20 H20F 109.2 3_577 .
H20A C20 H20F 69.4 . .
H20B C20 H20F 177.7 . .
H20C C20 H20F 69.4 . .
H20D C20 H20F 109.5 . .
H20E C20 H20F 109.5 . .
N4 C21 C20 111.3(6) . 3_577
N4 C21 H21A 109.4 . .
C20 C21 H21A 109.4 3_577 .
N4 C21 H21B 109.4 . .
C20 C21 H21B 109.4 3_577 .
H21A C21 H21B 108.0 . .
N4 C22 C18 106.5(6) . 3_577
N4 C22 H22A 110.4 . .
C18 C22 H22A 110.4 3_577 .
N4 C22 H22B 110.4 . .
C18 C22 H22B 110.4 3_577 .
H22A C22 H22B 108.6 . .
C25 N5 C25 180.0(17) 3_666 .
C25 N5 C27 119.1(8) 3_666 3_666
C25 N5 C27 60.9(8) . 3_666
C25 N5 C27 60.9(8) 3_666 .
C25 N5 C27 119.1(8) . .
C27 N5 C27 180.0(3) 3_666 .
C25 N5 C23 116.6(8) 3_666 3_666
C25 N5 C23 63.4(8) . 3_666
C27 N5 C23 107.2(6) 3_666 3_666
C27 N5 C23 72.8(6) . 3_666
C25 N5 C23 63.4(8) 3_666 .
C25 N5 C23 116.6(8) . .
C27 N5 C23 72.8(6) 3_666 .
C27 N5 C23 107.2(6) . .
C23 N5 C23 180.000(3) 3_666 .
C25 N5 C28 77.3(8) 3_666 .
C25 N5 C28 102.7(8) . .
C27 N5 C28 71.8(7) 3_666 .
C27 N5 C28 108.2(7) . .
C23 N5 C28 78.8(7) 3_666 .
C23 N5 C28 101.2(7) . .
C25 N5 C28 102.7(8) 3_666 3_666
C25 N5 C28 77.3(8) . 3_666
C27 N5 C28 108.2(7) 3_666 3_666
C27 N5 C28 71.8(7) . 3_666
C23 N5 C28 101.2(7) 3_666 3_666
C23 N5 C28 78.8(7) . 3_666
C28 N5 C28 180.000(3) . 3_666
C24 C23 N5 111.0(7) . .
C24 C23 H23A 109.4 . .
N5 C23 H23A 109.4 . .
C24 C23 H23B 109.4 . .
N5 C23 H23B 109.4 . .
H23A C23 H23B 108.0 . .
C24 C23 H24E 37.8 . .
N5 C23 H24E 129.3 . .
H23A C23 H24E 71.9 . .
H23B C23 H24E 118.3 . .
C24 C23 H24F 36.3 . .
N5 C23 H24F 120.8 . .
H23A C23 H24F 126.2 . .
H23B C23 H24F 73.4 . .
H24E C23 H24F 62.4 . .
C23 C24 C27 67.6(6) . 3_666
C23 C24 H24A 108.2 . .
C27 C24 H24A 174.9 3_666 .
C23 C24 H24B 110.9 . .
C27 C24 H24B 70.4 3_666 .
H24A C24 H24B 109.5 . .
C23 C24 H24C 109.3 . .
C27 C24 H24C 75.1 3_666 .
H24A C24 H24C 109.5 . .
H24B C24 H24C 109.5 . .
C23 C24 H24D 175.2 . .
C27 C24 H24D 110.2 3_666 .
H24A C24 H24D 73.8 . .
H24B C24 H24D 64.4 . .
H24C C24 H24D 73.6 . .
C23 C24 H24E 68.1 . .
C27 C24 H24E 109.5 3_666 .
H24A C24 H24E 65.7 . .
H24B C24 H24E 77.9 . .
H24C C24 H24E 172.5 . .
H24D C24 H24E 109.5 . .
C23 C24 H24F 75.3 . .
C27 C24 H24F 108.7 3_666 .
H24A C24 H24F 72.2 . .
H24B C24 H24F 172.1 . .
H24C C24 H24F 63.1 . .
H24D C24 H24F 109.5 . .
H24E C24 H24F 109.5 . .
N5 C25 C26 107.0(9) . .
N5 C25 H25A 110.3 . .
C26 C25 H25A 110.3 . .
N5 C25 H25B 110.3 . .
C26 C25 H25B 110.3 . .
H25A C25 H25B 108.6 . .
C28 C26 C25 73.7(8) 3_666 .
C28 C26 H26A 173.3 3_666 .
C25 C26 H26A 108.8 . .
C28 C26 H26B 63.9 3_666 .
C25 C26 H26B 108.9 . .
H26A C26 H26B 109.5 . .
C28 C26 H26C 74.7 3_666 .
C25 C26 H26C 110.7 . .
H26A C26 H26C 109.5 . .
H26B C26 H26C 109.5 . .
C28 C26 H26D 110.4 3_666 .
C25 C26 H26D 174.2 . .
H26A C26 H26D 66.7 . .
H26B C26 H26D 70.3 . .
H26C C26 H26D 74.7 . .
C28 C26 H26E 108.7 3_666 .
C25 C26 H26E 64.9 . .
H26A C26 H26E 67.8 . .
H26B C26 H26E 77.9 . .
H26C C26 H26E 172.6 . .
H26D C26 H26E 109.5 . .
C28 C26 H26F 109.4 3_666 .
C25 C26 H26F 72.2 . .
H26A C26 H26F 77.3 . .
H26B C26 H26F 171.8 . .
H26C C26 H26F 63.1 . .
H26D C26 H26F 109.5 . .
H26E C26 H26F 109.5 . .
N5 C27 C24 108.3(8) . 3_666
N5 C27 H27A 110.0 . .
C24 C27 H27A 110.0 3_666 .
N5 C27 H27B 110.0 . .
C24 C27 H27B 110.0 3_666 .
H27A C27 H27B 108.4 . .
C26 C28 N5 101.7(8) 3_666 .
C26 C28 H28A 111.4 3_666 .
N5 C28 H28A 111.4 . .
C26 C28 H28B 111.4 3_666 .
N5 C28 H28B 111.4 . .
H28A C28 H28B 109.3 . .

loop_
_geom_bond_atom_site_label_1
_geom_bond_atom_site_label_2
_geom_bond_distance
_geom_bond_site_symmetry_2
Fe1 N2 1.970(3) .
Fe1 N1 1.973(3) .
Fe1 Cl1 2.2391(11) .
Fe1 S1 2.2876(11) .
Fe1 Fe4 2.6275(8) .
Fe1 Fe3 2.6375(8) .
Fe1 Fe2 2.6718(7) .
Fe2 N2 1.962(3) .
Fe2 N1 1.977(3) .
Fe2 Cl2 2.2311(11) .
Fe2 S2 2.2883(11) .
Fe2 Fe4 2.6135(8) .
Fe2 Fe3 2.6330(7) .
Fe3 N1 1.903(3) .
Fe3 Cl3 2.2426(12) .
Fe3 S1 2.3284(12) .
Fe3 S2 2.3315(11) .
Fe3 Fe4 2.7962(8) .
Fe4 N2 1.895(3) .
Fe4 Cl4 2.2392(11) .
Fe4 S2 2.3281(12) .
Fe4 S1 2.3291(11) .
N1 C1 1.473(4) .
C1 C2 1.513(5) .
C1 C4 1.532(5) .
C1 C3 1.538(5) .
C2 H2A 0.9800 .
C2 H2B 0.9800 .
C2 H2C 0.9800 .
C3 H3A 0.9800 .
C3 H3B 0.9800 .
C3 H3C 0.9800 .
C4 H4A 0.9800 .
C4 H4B 0.9800 .
C4 H4C 0.9800 .
N2 C5 1.487(5) .
C5 C8 1.528(5) .
C5 C6 1.534(5) .
C5 C7 1.543(5) .
C6 H6A 0.9800 .
C6 H6B 0.9800 .
C6 H6C 0.9800 .
C7 H7A 0.9800 .
C7 H7B 0.9800 .
C7 H7C 0.9800 .
C8 H8A 0.9800 .
C8 H8B 0.9800 .
C8 H8C 0.9800 .
N3 C13 1.512(5) .
N3 C9 1.516(4) .
N3 C11 1.516(5) .
N3 C15 1.526(5) .
C9 C10 1.517(6) .
C9 H9A 0.9900 .
C9 H9B 0.9900 .
C10 H10A 0.9800 .
C10 H10B 0.9800 .
C10 H10C 0.9800 .
C11 C12 1.510(6) .
C11 H11A 0.9900 .
C11 H11B 0.9900 .
C12 H12A 0.9800 .
C12 H12B 0.9800 .
C12 H12C 0.9800 .
C13 C14 1.513(6) .
C13 H13A 0.9900 .
C13 H13B 0.9900 .
C14 H14A 0.9800 .
C14 H14B 0.9800 .
C14 H14C 0.9800 .
C15 C16 1.511(5) .
C15 H15A 0.9900 .
C15 H15B 0.9900 .
C16 H16A 0.9800 .
C16 H16B 0.9800 .
C16 H16C 0.9800 .
N4 C21 1.485(9) .
N4 C21 1.485(9) 3_577
N4 C19 1.493(8) 3_577
N4 C19 1.493(8) .
N4 C17 1.521(7) .
N4 C17 1.521(7) 3_577
N4 C22 1.527(8) 3_577
N4 C22 1.527(8) .
C17 C18 1.650(10) .
C17 H17A 0.9900 .
C17 H17B 0.9900 .
C18 C22 1.648(10) 3_577
C18 H18A 0.9800 .
C18 H18B 0.9800 .
C18 H18C 0.9800 .
C18 H18D 0.9599 .
C18 H18E 0.9599 .
C18 H18F 0.9599 .
C19 C20 1.600(9) .
C19 H19A 0.9900 .
C19 H19B 0.9900 .
C20 C21 1.603(10) 3_577
C20 H20A 0.9800 .
C20 H20B 0.9800 .
C20 H20C 0.9800 .
C20 H20D 0.9600 .
C20 H20E 0.9600 .
C20 H20F 0.9599 .
C21 C20 1.603(10) 3_577
C21 H21A 0.9900 .
C21 H21B 0.9900 .
C22 C18 1.648(10) 3_577
C22 H22A 0.9900 .
C22 H22B 0.9900 .
N5 C25 1.362(13) 3_666
N5 C25 1.362(13) .
N5 C27 1.431(11) 3_666
N5 C27 1.431(11) .
N5 C23 1.584(11) 3_666
N5 C23 1.584(11) .
N5 C28 1.749(16) .
N5 C28 1.749(16) 3_666
C23 C24 1.506(13) .
C23 H23A 0.9900 .
C23 H23B 0.9900 .
C23 H24E 1.4541 .
C23 H24F 1.5675 .
C24 C27 1.705(15) 3_666
C24 H24A 0.9800 .
C24 H24B 0.9800 .
C24 H24C 0.9800 .
C24 H24D 0.9600 .
C24 H24E 0.9600 .
C24 H24F 0.9600 .
C25 C26 1.762(17) .
C25 H25A 0.9900 .
C25 H25B 0.9900 .
C26 C28 1.498(16) 3_666
C26 H26A 0.9800 .
C26 H26B 0.9800 .
C26 H26C 0.9800 .
C26 H26D 0.9599 .
C26 H26E 0.9600 .
C26 H26F 0.9600 .
C27 C24 1.705(15) 3_666
C27 H27A 0.9900 .
C27 H27B 0.9900 .
C28 C26 1.498(16) 3_666
C28 H28A 0.9900 .
C28 H28B 0.9900 .

loop_
_geom_torsion_atom_site_label_1
_geom_torsion_atom_site_label_2
_geom_torsion_atom_site_label_3
_geom_torsion_atom_site_label_4
_geom_torsion
_geom_torsion_site_symmetry_1
_geom_torsion_site_symmetry_4
N1 Fe1 Fe2 N2 -170.57(17) . .
Cl1 Fe1 Fe2 N2 -84.44(13) . .
S1 Fe1 Fe2 N2 94.79(13) . .
Fe4 Fe1 Fe2 N2 56.69(12) . .
Fe3 Fe1 Fe2 N2 133.00(12) . .
N2 Fe1 Fe2 N1 170.57(17) . .
Cl1 Fe1 Fe2 N1 86.13(13) . .
S1 Fe1 Fe2 N1 -94.64(12) . .
Fe4 Fe1 Fe2 N1 -132.74(12) . .
Fe3 Fe1 Fe2 N1 -56.43(12) . .
N2 Fe1 Fe2 Cl2 81.23(13) . .
N1 Fe1 Fe2 Cl2 -89.34(13) . .
Cl1 Fe1 Fe2 Cl2 -3.21(9) . .
S1 Fe1 Fe2 Cl2 176.01(6) . .
Fe4 Fe1 Fe2 Cl2 137.92(6) . .
Fe3 Fe1 Fe2 Cl2 -145.77(6) . .
N2 Fe1 Fe2 S2 -95.01(12) . .
N1 Fe1 Fe2 S2 94.42(12) . .
Cl1 Fe1 Fe2 S2 -179.45(6) . .
S1 Fe1 Fe2 S2 -0.22(5) . .
Fe4 Fe1 Fe2 S2 -38.32(3) . .
Fe3 Fe1 Fe2 S2 38.00(3) . .
N2 Fe1 Fe2 Fe4 -56.69(12) . .
N1 Fe1 Fe2 Fe4 132.74(12) . .
Cl1 Fe1 Fe2 Fe4 -141.13(6) . .
S1 Fe1 Fe2 Fe4 38.10(3) . .
Fe3 Fe1 Fe2 Fe4 76.31(2) . .
N2 Fe1 Fe2 Fe3 -133.00(12) . .
N1 Fe1 Fe2 Fe3 56.43(12) . .
Cl1 Fe1 Fe2 Fe3 142.56(6) . .
S1 Fe1 Fe2 Fe3 -38.22(3) . .
Fe4 Fe1 Fe2 Fe3 -76.31(2) . .
N2 Fe2 Fe3 N1 -90.97(15) . .
Cl2 Fe2 Fe3 N1 81.70(14) . .
S2 Fe2 Fe3 N1 168.24(13) . .
Fe4 Fe2 Fe3 N1 -126.62(12) . .
Fe1 Fe2 Fe3 N1 -58.30(12) . .
N2 Fe2 Fe3 Cl3 -174.44(11) . .
N1 Fe2 Fe3 Cl3 -83.47(14) . .
Cl2 Fe2 Fe3 Cl3 -1.76(11) . .
S2 Fe2 Fe3 Cl3 84.77(8) . .
Fe4 Fe2 Fe3 Cl3 149.92(8) . .
Fe1 Fe2 Fe3 Cl3 -141.76(8) . .
N2 Fe2 Fe3 S1 4.76(9) . .
N1 Fe2 Fe3 S1 95.74(12) . .
Cl2 Fe2 Fe3 S1 177.44(7) . .
S2 Fe2 Fe3 S1 -96.03(5) . .
Fe4 Fe2 Fe3 S1 -30.88(3) . .
Fe1 Fe2 Fe3 S1 37.44(3) . .
N2 Fe2 Fe3 S2 100.79(9) . .
N1 Fe2 Fe3 S2 -168.24(13) . .
Cl2 Fe2 Fe3 S2 -86.53(8) . .
Fe4 Fe2 Fe3 S2 65.15(4) . .
Fe1 Fe2 Fe3 S2 133.47(4) . .
N2 Fe2 Fe3 Fe1 -32.67(9) . .
N1 Fe2 Fe3 Fe1 58.30(12) . .
Cl2 Fe2 Fe3 Fe1 140.00(7) . .
S2 Fe2 Fe3 Fe1 -133.47(4) . .
Fe4 Fe2 Fe3 Fe1 -68.32(2) . .
N2 Fe2 Fe3 Fe4 35.64(9) . .
N1 Fe2 Fe3 Fe4 126.62(12) . .
Cl2 Fe2 Fe3 Fe4 -151.68(8) . .
S2 Fe2 Fe3 Fe4 -65.15(4) . .
Fe1 Fe2 Fe3 Fe4 68.32(2) . .
N2 Fe1 Fe3 N1 91.14(15) . .
Cl1 Fe1 Fe3 N1 -78.99(13) . .
S1 Fe1 Fe3 N1 -168.43(12) . .
Fe4 Fe1 Fe3 N1 126.49(12) . .
Fe2 Fe1 Fe3 N1 58.63(12) . .
N2 Fe1 Fe3 Cl3 176.20(11) . .
N1 Fe1 Fe3 Cl3 85.07(14) . .
Cl1 Fe1 Fe3 Cl3 6.08(11) . .
S1 Fe1 Fe3 Cl3 -83.36(8) . .
Fe4 Fe1 Fe3 Cl3 -148.44(7) . .
Fe2 Fe1 Fe3 Cl3 143.70(7) . .
N2 Fe1 Fe3 S1 -100.44(9) . .
N1 Fe1 Fe3 S1 168.43(12) . .
Cl1 Fe1 Fe3 S1 89.44(7) . .
Fe4 Fe1 Fe3 S1 -65.09(4) . .
Fe2 Fe1 Fe3 S1 -132.94(4) . .
N2 Fe1 Fe3 S2 -4.64(9) . .
N1 Fe1 Fe3 S2 -95.78(12) . .
Cl1 Fe1 Fe3 S2 -174.76(7) . .
S1 Fe1 Fe3 S2 95.80(5) . .
Fe4 Fe1 Fe3 S2 30.71(3) . .
Fe2 Fe1 Fe3 S2 -37.14(3) . .
N2 Fe1 Fe3 Fe2 32.51(9) . .
N1 Fe1 Fe3 Fe2 -58.63(12) . .
Cl1 Fe1 Fe3 Fe2 -137.62(7) . .
S1 Fe1 Fe3 Fe2 132.94(4) . .
Fe4 Fe1 Fe3 Fe2 67.86(2) . .
N2 Fe1 Fe3 Fe4 -35.35(9) . .
N1 Fe1 Fe3 Fe4 -126.49(12) . .
Cl1 Fe1 Fe3 Fe4 154.52(7) . .
S1 Fe1 Fe3 Fe4 65.09(4) . .
Fe2 Fe1 Fe3 Fe4 -67.86(2) . .
N1 Fe2 Fe4 N2 91.08(15) . .
Cl2 Fe2 Fe4 N2 -78.53(13) . .
S2 Fe2 Fe4 N2 -168.58(12) . .
Fe3 Fe2 Fe4 N2 126.57(12) . .
Fe1 Fe2 Fe4 N2 58.23(12) . .
N2 Fe2 Fe4 Cl4 84.30(14) . .
N1 Fe2 Fe4 Cl4 175.39(11) . .
Cl2 Fe2 Fe4 Cl4 5.77(11) . .
S2 Fe2 Fe4 Cl4 -84.28(8) . .
Fe3 Fe2 Fe4 Cl4 -149.13(7) . .
Fe1 Fe2 Fe4 Cl4 142.54(7) . .
N2 Fe2 Fe4 S2 168.58(12) . .
N1 Fe2 Fe4 S2 -100.33(10) . .
Cl2 Fe2 Fe4 S2 90.05(7) . .
Fe3 Fe2 Fe4 S2 -64.84(4) . .
Fe1 Fe2 Fe4 S2 -133.18(4) . .
N2 Fe2 Fe4 S1 -95.63(12) . .
N1 Fe2 Fe4 S1 -4.55(10) . .
Cl2 Fe2 Fe4 S1 -174.16(7) . .
S2 Fe2 Fe4 S1 95.79(5) . .
Fe3 Fe2 Fe4 S1 30.94(3) . .
Fe1 Fe2 Fe4 S1 -37.40(3) . .
N2 Fe2 Fe4 Fe1 -58.23(12) . .
N1 Fe2 Fe4 Fe1 32.85(9) . .
Cl2 Fe2 Fe4 Fe1 -136.76(7) . .
S2 Fe2 Fe4 Fe1 133.18(4) . .
Fe3 Fe2 Fe4 Fe1 68.34(2) . .
N2 Fe2 Fe4 Fe3 -126.57(12) . .
N1 Fe2 Fe4 Fe3 -35.49(9) . .
Cl2 Fe2 Fe4 Fe3 154.90(7) . .
S2 Fe2 Fe4 Fe3 64.84(4) . .
Fe1 Fe2 Fe4 Fe3 -68.34(2) . .
N1 Fe1 Fe4 N2 -91.23(15) . .
Cl1 Fe1 Fe4 N2 78.38(14) . .
S1 Fe1 Fe4 N2 168.46(13) . .
Fe3 Fe1 Fe4 N2 -126.71(12) . .
Fe2 Fe1 Fe4 N2 -58.31(12) . .
N2 Fe1 Fe4 Cl4 -83.14(14) . .
N1 Fe1 Fe4 Cl4 -174.37(11) . .
Cl1 Fe1 Fe4 Cl4 -4.76(11) . .
S1 Fe1 Fe4 Cl4 85.32(8) . .
Fe3 Fe1 Fe4 Cl4 150.15(7) . .
Fe2 Fe1 Fe4 Cl4 -141.45(7) . .
N2 Fe1 Fe4 S2 95.90(13) . .
N1 Fe1 Fe4 S2 4.67(9) . .
Cl1 Fe1 Fe4 S2 174.28(7) . .
S1 Fe1 Fe4 S2 -95.65(5) . .
Fe3 Fe1 Fe4 S2 -30.81(3) . .
Fe2 Fe1 Fe4 S2 37.59(3) . .
N2 Fe1 Fe4 S1 -168.46(13) . .
N1 Fe1 Fe4 S1 100.32(9) . .
Cl1 Fe1 Fe4 S1 -90.07(7) . .
Fe3 Fe1 Fe4 S1 64.83(4) . .
Fe2 Fe1 Fe4 S1 133.23(4) . .
N2 Fe1 Fe4 Fe2 58.31(12) . .
N1 Fe1 Fe4 Fe2 -32.92(9) . .
Cl1 Fe1 Fe4 Fe2 136.69(7) . .
S1 Fe1 Fe4 Fe2 -133.23(4) . .
Fe3 Fe1 Fe4 Fe2 -68.40(2) . .
N2 Fe1 Fe4 Fe3 126.71(12) . .
N1 Fe1 Fe4 Fe3 35.48(8) . .
Cl1 Fe1 Fe4 Fe3 -154.91(7) . .
S1 Fe1 Fe4 Fe3 -64.83(4) . .
Fe2 Fe1 Fe4 Fe3 68.40(2) . .
N1 Fe3 Fe4 N2 -0.02(13) . .
Cl3 Fe3 Fe4 N2 178.06(12) . .
S1 Fe3 Fe4 N2 104.11(10) . .
S2 Fe3 Fe4 N2 -104.47(10) . .
Fe2 Fe3 Fe4 N2 -36.95(9) . .
Fe1 Fe3 Fe4 N2 36.84(9) . .
N1 Fe3 Fe4 Cl4 178.86(11) . .
Cl3 Fe3 Fe4 Cl4 -3.06(12) . .
S1 Fe3 Fe4 Cl4 -77.02(8) . .
S2 Fe3 Fe4 Cl4 74.41(8) . .
Fe2 Fe3 Fe4 Cl4 141.92(8) . .
Fe1 Fe3 Fe4 Cl4 -144.28(8) . .
N1 Fe3 Fe4 S2 104.45(10) . .
Cl3 Fe3 Fe4 S2 -77.47(9) . .
S1 Fe3 Fe4 S2 -151.42(5) . .
Fe2 Fe3 Fe4 S2 67.52(4) . .
Fe1 Fe3 Fe4 S2 141.31(4) . .
N1 Fe3 Fe4 S1 -104.12(10) . .
Cl3 Fe3 Fe4 S1 73.96(9) . .
S2 Fe3 Fe4 S1 151.42(5) . .
Fe2 Fe3 Fe4 S1 -141.06(4) . .
Fe1 Fe3 Fe4 S1 -67.27(4) . .
N1 Fe3 Fe4 Fe2 36.94(9) . .
Cl3 Fe3 Fe4 Fe2 -144.98(8) . .
S1 Fe3 Fe4 Fe2 141.06(4) . .
S2 Fe3 Fe4 Fe2 -67.52(4) . .
Fe1 Fe3 Fe4 Fe2 73.79(2) . .
N1 Fe3 Fe4 Fe1 -36.86(9) . .
Cl3 Fe3 Fe4 Fe1 141.22(8) . .
S1 Fe3 Fe4 Fe1 67.27(4) . .
S2 Fe3 Fe4 Fe1 -141.31(4) . .
Fe2 Fe3 Fe4 Fe1 -73.79(2) . .
N2 Fe1 S1 Fe3 88.15(9) . .
N1 Fe1 S1 Fe3 -8.46(9) . .
Cl1 Fe1 S1 Fe3 -140.49(4) . .
Fe4 Fe1 S1 Fe3 79.71(3) . .
Fe2 Fe1 S1 Fe3 40.06(3) . .
N2 Fe1 S1 Fe4 8.44(9) . .
N1 Fe1 S1 Fe4 -88.17(9) . .
Cl1 Fe1 S1 Fe4 139.80(4) . .
Fe3 Fe1 S1 Fe4 -79.71(3) . .
Fe2 Fe1 S1 Fe4 -39.65(3) . .
N1 Fe3 S1 Fe1 8.80(9) . .
Cl3 Fe3 S1 Fe1 138.71(5) . .
S2 Fe3 S1 Fe1 -96.50(4) . .
Fe2 Fe3 S1 Fe1 -40.78(3) . .
Fe4 Fe3 S1 Fe1 -73.53(3) . .
N1 Fe3 S1 Fe4 82.32(9) . .
Cl3 Fe3 S1 Fe4 -147.76(5) . .
S2 Fe3 S1 Fe4 -22.97(4) . .
Fe2 Fe3 S1 Fe4 32.75(3) . .
Fe1 Fe3 S1 Fe4 73.53(3) . .
N2 Fe4 S1 Fe1 -8.81(10) . .
Cl4 Fe4 S1 Fe1 -139.13(5) . .
S2 Fe4 S1 Fe1 96.94(4) . .
Fe2 Fe4 S1 Fe1 40.83(3) . .
Fe3 Fe4 S1 Fe1 73.93(3) . .
N2 Fe4 S1 Fe3 -82.73(10) . .
Cl4 Fe4 S1 Fe3 146.95(5) . .
S2 Fe4 S1 Fe3 23.02(4) . .
Fe2 Fe4 S1 Fe3 -33.10(3) . .
Fe1 Fe4 S1 Fe3 -73.93(3) . .
N2 Fe2 S2 Fe4 -8.40(9) . .
N1 Fe2 S2 Fe4 88.47(9) . .
Cl2 Fe2 S2 Fe4 -137.36(4) . .
Fe3 Fe2 S2 Fe4 79.86(3) . .
Fe1 Fe2 S2 Fe4 40.04(3) . .
N2 Fe2 S2 Fe3 -88.26(9) . .
N1 Fe2 S2 Fe3 8.62(9) . .
Cl2 Fe2 S2 Fe3 142.79(4) . .
Fe4 Fe2 S2 Fe3 -79.86(3) . .
Fe1 Fe2 S2 Fe3 -39.82(3) . .
N2 Fe4 S2 Fe2 8.73(9) . .
Cl4 Fe4 S2 Fe2 138.48(5) . .
S1 Fe4 S2 Fe2 -96.79(4) . .
Fe1 Fe4 S2 Fe2 -40.90(3) . .
Fe3 Fe4 S2 Fe2 -73.80(3) . .
N2 Fe4 S2 Fe3 82.53(9) . .
Cl4 Fe4 S2 Fe3 -147.72(5) . .
S1 Fe4 S2 Fe3 -22.99(4) . .
Fe2 Fe4 S2 Fe3 73.80(3) . .
Fe1 Fe4 S2 Fe3 32.90(3) . .
N1 Fe3 S2 Fe2 -8.98(10) . .
Cl3 Fe3 S2 Fe2 -140.15(5) . .
S1 Fe3 S2 Fe2 96.11(4) . .
Fe1 Fe3 S2 Fe2 40.42(3) . .
Fe4 Fe3 S2 Fe2 73.12(3) . .
N1 Fe3 S2 Fe4 -82.11(10) . .
Cl3 Fe3 S2 Fe4 146.73(5) . .
S1 Fe3 S2 Fe4 22.99(4) . .
Fe2 Fe3 S2 Fe4 -73.12(3) . .
Fe1 Fe3 S2 Fe4 -32.71(3) . .
Cl3 Fe3 N1 C1 2.5(3) . .
S1 Fe3 N1 C1 128.9(3) . .
S2 Fe3 N1 C1 -126.3(3) . .
Fe2 Fe3 N1 C1 -136.1(3) . .
Fe1 Fe3 N1 C1 138.5(3) . .
Fe4 Fe3 N1 C1 -178.6(3) . .
Cl3 Fe3 N1 Fe1 -136.03(7) . .
S1 Fe3 N1 Fe1 -9.60(10) . .
S2 Fe3 N1 Fe1 95.21(9) . .
Fe2 Fe3 N1 Fe1 85.44(11) . .
Fe4 Fe3 N1 Fe1 42.85(8) . .
Cl3 Fe3 N1 Fe2 138.53(7) . .
S1 Fe3 N1 Fe2 -95.04(9) . .
S2 Fe3 N1 Fe2 9.78(10) . .
Fe1 Fe3 N1 Fe2 -85.44(11) . .
Fe4 Fe3 N1 Fe2 -42.59(8) . .
N2 Fe1 N1 C1 126.8(3) . .
Cl1 Fe1 N1 C1 -0.2(3) . .
S1 Fe1 N1 C1 -130.7(3) . .
Fe4 Fe1 N1 C1 173.0(3) . .
Fe3 Fe1 N1 C1 -140.5(3) . .
Fe2 Fe1 N1 C1 133.8(3) . .
N2 Fe1 N1 Fe3 -92.68(12) . .
Cl1 Fe1 N1 Fe3 140.29(7) . .
S1 Fe1 N1 Fe3 9.75(10) . .
Fe4 Fe1 N1 Fe3 -46.56(9) . .
Fe2 Fe1 N1 Fe3 -85.78(12) . .
N2 Fe1 N1 Fe2 -6.91(13) . .
Cl1 Fe1 N1 Fe2 -133.94(7) . .
S1 Fe1 N1 Fe2 95.52(9) . .
Fe4 Fe1 N1 Fe2 39.22(9) . .
Fe3 Fe1 N1 Fe2 85.78(12) . .
N2 Fe2 N1 C1 -127.9(3) . .
Cl2 Fe2 N1 C1 -1.7(3) . .
S2 Fe2 N1 C1 129.2(3) . .
Fe4 Fe2 N1 C1 -174.3(3) . .
Fe3 Fe2 N1 C1 139.1(3) . .
Fe1 Fe2 N1 C1 -134.8(3) . .
N2 Fe2 N1 Fe3 93.05(12) . .
Cl2 Fe2 N1 Fe3 -140.79(7) . .
S2 Fe2 N1 Fe3 -9.93(10) . .
Fe4 Fe2 N1 Fe3 46.61(9) . .
Fe1 Fe2 N1 Fe3 86.11(11) . .
N2 Fe2 N1 Fe1 6.94(13) . .
Cl2 Fe2 N1 Fe1 133.11(7) . .
S2 Fe2 N1 Fe1 -96.04(9) . .
Fe4 Fe2 N1 Fe1 -39.50(9) . .
Fe3 Fe2 N1 Fe1 -86.11(11) . .
Fe3 N1 C1 C2 60.8(4) . .
Fe1 N1 C1 C2 -176.1(2) . .
Fe2 N1 C1 C2 -59.7(4) . .
Fe3 N1 C1 C4 -179.1(3) . .
Fe1 N1 C1 C4 -56.0(4) . .
Fe2 N1 C1 C4 60.4(4) . .
Fe3 N1 C1 C3 -59.9(4) . .
Fe1 N1 C1 C3 63.2(4) . .
Fe2 N1 C1 C3 179.6(3) . .
Cl4 Fe4 N2 C5 0.7(3) . .
S2 Fe4 N2 C5 127.5(3) . .
S1 Fe4 N2 C5 -127.4(3) . .
Fe2 Fe4 N2 C5 137.0(3) . .
Fe1 Fe4 N2 C5 -137.1(4) . .
Fe3 Fe4 N2 C5 -180.0(3) . .
Cl4 Fe4 N2 Fe2 -136.33(7) . .
S2 Fe4 N2 Fe2 -9.54(10) . .
S1 Fe4 N2 Fe2 95.54(9) . .
Fe1 Fe4 N2 Fe2 85.94(11) . .
Fe3 Fe4 N2 Fe2 43.03(8) . .
Cl4 Fe4 N2 Fe1 137.74(7) . .
S2 Fe4 N2 Fe1 -95.47(9) . .
S1 Fe4 N2 Fe1 9.60(11) . .
Fe2 Fe4 N2 Fe1 -85.94(11) . .
Fe3 Fe4 N2 Fe1 -42.91(8) . .
N1 Fe2 N2 C5 128.2(3) . .
Cl2 Fe2 N2 C5 -1.1(3) . .
S2 Fe2 N2 C5 -129.3(3) . .
Fe4 Fe2 N2 C5 -138.9(3) . .
Fe3 Fe2 N2 C5 174.4(3) . .
Fe1 Fe2 N2 C5 135.1(3) . .
N1 Fe2 N2 Fe4 -92.91(12) . .
Cl2 Fe2 N2 Fe4 137.82(7) . .
S2 Fe2 N2 Fe4 9.68(10) . .
Fe3 Fe2 N2 Fe4 -46.66(9) . .
Fe1 Fe2 N2 Fe4 -85.97(11) . .
N1 Fe2 N2 Fe1 -6.94(12) . .
Cl2 Fe2 N2 Fe1 -136.21(7) . .
S2 Fe2 N2 Fe1 95.65(9) . .
Fe4 Fe2 N2 Fe1 85.97(11) . .
Fe3 Fe2 N2 Fe1 39.31(9) . .
N1 Fe1 N2 C5 -128.3(3) . .
Cl1 Fe1 N2 C5 -0.9(3) . .
S1 Fe1 N2 C5 129.4(3) . .
Fe4 Fe1 N2 C5 139.1(3) . .
Fe3 Fe1 N2 C5 -174.5(3) . .
Fe2 Fe1 N2 C5 -135.3(3) . .
N1 Fe1 N2 Fe4 92.55(12) . .
Cl1 Fe1 N2 Fe4 -139.98(7) . .
S1 Fe1 N2 Fe4 -9.75(11) . .
Fe3 Fe1 N2 Fe4 46.39(9) . .
Fe2 Fe1 N2 Fe4 85.59(12) . .
N1 Fe1 N2 Fe2 6.96(13) . .
Cl1 Fe1 N2 Fe2 134.42(7) . .
S1 Fe1 N2 Fe2 -95.34(9) . .
Fe4 Fe1 N2 Fe2 -85.59(12) . .
Fe3 Fe1 N2 Fe2 -39.20(9) . .
Fe4 N2 C5 C8 179.8(3) . .
Fe2 N2 C5 C8 -59.2(4) . .
Fe1 N2 C5 C8 58.5(4) . .
Fe4 N2 C5 C6 60.2(4) . .
Fe2 N2 C5 C6 -178.9(2) . .
Fe1 N2 C5 C6 -61.1(4) . .
Fe4 N2 C5 C7 -59.9(4) . .
Fe2 N2 C5 C7 61.0(4) . .
Fe1 N2 C5 C7 178.8(3) . .
C13 N3 C9 C10 174.3(4) . .
C11 N3 C9 C10 55.0(5) . .
C15 N3 C9 C10 -64.5(5) . .
C13 N3 C11 C12 -63.9(4) . .
C9 N3 C11 C12 55.3(4) . .
C15 N3 C11 C12 174.2(3) . .
C9 N3 C13 C14 65.8(4) . .
C11 N3 C13 C14 -173.6(3) . .
C15 N3 C13 C14 -53.2(4) . .
C13 N3 C15 C16 -55.6(5) . .
C9 N3 C15 C16 -174.8(4) . .
C11 N3 C15 C16 64.6(4) . .
C21 N4 C17 C18 -60.4(7) . .
C21 N4 C17 C18 119.6(7) 3_577 .
C19 N4 C17 C18 -119.5(7) 3_577 .
C19 N4 C17 C18 60.5(7) . .
C17 N4 C17 C18 107(66) 3_577 .
C22 N4 C17 C18 -0.2(6) 3_577 .
C22 N4 C17 C18 179.8(6) . .
N4 C17 C18 C22 0.2(5) . 3_577
C21 N4 C19 C20 179.4(5) . .
C21 N4 C19 C20 -0.6(5) 3_577 .
C19 N4 C19 C20 -23(100) 3_577 .
C17 N4 C19 C20 57.2(7) . .
C17 N4 C19 C20 -122.8(7) 3_577 .
C22 N4 C19 C20 122.3(7) 3_577 .
C22 N4 C19 C20 -57.7(7) . .
N4 C19 C20 C21 0.6(5) . 3_577
C21 N4 C21 C20 10(100) 3_577 3_577
C19 N4 C21 C20 -0.6(5) 3_577 3_577
C19 N4 C21 C20 179.4(5) . 3_577
C17 N4 C21 C20 -57.3(7) . 3_577
C17 N4 C21 C20 122.7(7) 3_577 3_577
C22 N4 C21 C20 -122.9(7) 3_577 3_577
C22 N4 C21 C20 57.1(7) . 3_577
C21 N4 C22 C18 61.1(7) . 3_577
C21 N4 C22 C18 -118.9(7) 3_577 3_577
C19 N4 C22 C18 120.3(7) 3_577 3_577
C19 N4 C22 C18 -59.7(7) . 3_577
C17 N4 C22 C18 179.8(6) . 3_577
C17 N4 C22 C18 -0.2(6) 3_577 3_577
C22 N4 C22 C18 -125(100) 3_577 3_577
C25 N5 C23 C24 131.8(13) 3_666 .
C25 N5 C23 C24 -48.2(13) . .
C27 N5 C23 C24 -4.5(10) 3_666 .
C27 N5 C23 C24 175.5(10) . .
C23 N5 C23 C24 -173(100) 3_666 .
C28 N5 C23 C24 62.3(11) . .
C28 N5 C23 C24 -117.7(11) 3_666 .
N5 C23 C24 C27 3.9(8) . 3_666
C25 N5 C25 C26 39(18) 3_666 .
C27 N5 C25 C26 -123.5(16) 3_666 .
C27 N5 C25 C26 56.5(16) . .
C23 N5 C25 C26 105.5(13) 3_666 .
C23 N5 C25 C26 -74.5(13) . .
C28 N5 C25 C26 175.9(11) . .
C28 N5 C25 C26 -4.1(11) 3_666 .
N5 C25 C26 C28 4.8(13) . 3_666
C25 N5 C27 C24 -139.0(14) 3_666 3_666
C25 N5 C27 C24 41.0(14) . 3_666
C27 N5 C27 C24 60(100) 3_666 3_666
C23 N5 C27 C24 -3.9(8) 3_666 3_666
C23 N5 C27 C24 176.1(8) . 3_666
C28 N5 C27 C24 -75.6(10) . 3_666
C28 N5 C27 C24 104.4(10) 3_666 3_666
C25 N5 C28 C26 -4.7(13) 3_666 3_666
C25 N5 C28 C26 175.3(13) . 3_666
C27 N5 C28 C26 122.1(12) 3_666 3_666
C27 N5 C28 C26 -57.9(12) . 3_666
C23 N5 C28 C26 -125.5(11) 3_666 3_666
C23 N5 C28 C26 54.5(11) . 3_666
C28 N5 C28 C26 -127(100) 3_666 3_666
